data_4107701
loop_
_publ_author_name
'Catherine Hulot'
'Ga\"elle Blond'
'Jean Suffert'

_publ_section_title
;
 Synthesis of [4.6.4.6]Fenestradienes and [4.6.4.6]Fenestrenes Based on an
 8\p-6\p-Cyclization-Oxidation Cascade
;
_journal_name_full 'Journal of the American Chemical Society'
_journal_page_first 5046
_journal_page_last 5047
_journal_paper_doi 10.1021/ja800691c
_journal_volume 130
_journal_year 2008
_chemical_formula_moiety '2 (C27 H30 N2 O10), H2 O'
_chemical_formula_sum 'C54 H62 N4 O21'
_chemical_formula_weight 1103.08
_chemical_name_systematic
;
 ?
;
_space_group_IT_number 2
_symmetry_cell_setting triclinic
_symmetry_space_group_name_Hall '-P 1'
_symmetry_space_group_name_H-M 'P -1'
_atom_sites_solution_hydrogens geom
_atom_sites_solution_primary direct
_atom_sites_solution_secondary difmap
_audit_creation_method SHELXL-97
_cell_angle_alpha 85.304(2)
_cell_angle_beta 80.7470(10)
_cell_angle_gamma 85.0160(10)
_cell_formula_units_Z 2
_cell_length_a 8.8220(2)
_cell_length_b 11.8739(2)
_cell_length_c 25.7218(8)
_cell_measurement_reflns_used 18838
_cell_measurement_temperature 173(2)
_cell_measurement_theta_max 27.485
_cell_measurement_theta_min 0.998
_cell_volume 2642.96(11)
_computing_cell_refinement 'Denzo (Nonius B.V., 1998)'
_computing_data_collection 'Collect (Nonius B.V., 1998)'
_computing_data_reduction 'Denzo (Nonius B.V., 1998)'
_computing_molecular_graphics 'PLATON 98 (Spek, 1998)'
_computing_publication_material 'SHELXL-97 (Sheldrick, 1997)'
_computing_structure_refinement 'SHELXL-97 (Sheldrick, 1997)'
_computing_structure_solution 'SHELXS-97 (Sheldrick, 1997)'
_diffrn_ambient_temperature 173(2)
_diffrn_measured_fraction_theta_full 0.989
_diffrn_measured_fraction_theta_max 0.989
_diffrn_measurement_device_type KappaCCD
_diffrn_measurement_method 'phi and omega scans'
_diffrn_radiation_monochromator graphite
_diffrn_radiation_source 'fine-focus sealed tube'
_diffrn_radiation_type MoK\a
_diffrn_radiation_wavelength 0.71073
_diffrn_reflns_av_R_equivalents 0.0470
_diffrn_reflns_av_sigmaI/netI 0.0662
_diffrn_reflns_limit_h_max 11
_diffrn_reflns_limit_h_min -9
_diffrn_reflns_limit_k_max 15
_diffrn_reflns_limit_k_min -14
_diffrn_reflns_limit_l_max 32
_diffrn_reflns_limit_l_min -33
_diffrn_reflns_number 27087
_diffrn_reflns_theta_full 27.48
_diffrn_reflns_theta_max 27.48
_diffrn_reflns_theta_min 1.61
_exptl_absorpt_coefficient_mu 0.107
_exptl_absorpt_correction_type none
_exptl_crystal_colour colorless
_exptl_crystal_density_diffrn 1.386
_exptl_crystal_description prism
_exptl_crystal_F_000 1164
_exptl_crystal_size_max 0.20
_exptl_crystal_size_mid 0.18
_exptl_crystal_size_min 0.15
_refine_diff_density_max 0.368
_refine_diff_density_min -0.449
_refine_diff_density_rms 0.051
_refine_ls_extinction_coef 0.0081(9)
_refine_ls_extinction_expression Fc^*^=kFc[1+0.001xFc^2^\l^3^/sin(2\q)]^-1/4^
_refine_ls_extinction_method SHELXL
_refine_ls_goodness_of_fit_ref 1.047
_refine_ls_hydrogen_treatment mixed
_refine_ls_matrix_type full
_refine_ls_number_parameters 752
_refine_ls_number_reflns 12006
_refine_ls_number_restraints 0
_refine_ls_restrained_S_all 1.047
_refine_ls_R_factor_all 0.0951
_refine_ls_R_factor_gt 0.0509
_refine_ls_shift/su_max 0.001
_refine_ls_shift/su_mean 0.000
_refine_ls_structure_factor_coef Fsqd
_refine_ls_weighting_details 'calc w=1/[\s^2^(Fo^2^)+(0.0720P)^2^+0.0000P] where P=(Fo^2^+2Fc^2^)/3'
_refine_ls_weighting_scheme calc
_refine_ls_wR_factor_gt 0.1224
_refine_ls_wR_factor_ref 0.1431
_reflns_number_gt 7501
_reflns_number_total 12006
_reflns_threshold_expression I>2sigma(I)
_cod_data_source_file ja800691c-file001.cif
_cod_data_source_block suff2
_cod_database_code 4107701

loop_
_symmetry_equiv_pos_as_xyz
'x, y, z'
'-x, -y, -z'

loop_
_atom_site_label
_atom_site_type_symbol
_atom_site_fract_x
_atom_site_fract_y
_atom_site_fract_z
_atom_site_U_iso_or_equiv
_atom_site_adp_type
_atom_site_occupancy
_atom_site_symmetry_multiplicity
_atom_site_calc_flag
_atom_site_refinement_flags
_atom_site_disorder_assembly
_atom_site_disorder_group
C1 C 0.8928(2) -0.15410(15) 0.09504(8) 0.0329(5) Uani 1 1 d . . .
C2 C 1.0564(2) -0.19284(17) 0.10035(9) 0.0451(6) Uani 1 1 d . . .
H2A H 1.0910 -0.2575 0.0783 0.054 Uiso 1 1 calc R . .
H2B H 1.0627 -0.2189 0.1375 0.054 Uiso 1 1 calc R . .
C3 C 1.1622(2) -0.09638(19) 0.08306(10) 0.0503(6) Uani 1 1 d . . .
H3A H 1.2710 -0.1260 0.0818 0.060 Uiso 1 1 calc R . .
H3B H 1.1478 -0.0647 0.0472 0.060 Uiso 1 1 calc R . .
C4 C 1.1247(2) -0.00317(18) 0.12192(9) 0.0454(5) Uani 1 1 d . . .
H4A H 1.1472 -0.0341 0.1570 0.055 Uiso 1 1 calc R . .
H4B H 1.1922 0.0593 0.1099 0.055 Uiso 1 1 calc R . .
C5 C 0.9565(2) 0.04414(16) 0.12723(8) 0.0342(5) Uani 1 1 d . . .
H5 H 0.9250 0.0775 0.1622 0.041 Uiso 1 1 calc R . .
C6 C 0.8372(2) -0.03752(14) 0.11872(7) 0.0274(4) Uani 1 1 d . . .
C7 C 0.7632(2) 0.05462(14) 0.08382(8) 0.0308(4) Uani 1 1 d . . .
H7 H 0.7479 0.0313 0.0487 0.037 Uiso 1 1 calc R . .
C8 C 0.9018(2) 0.12683(15) 0.08298(8) 0.0362(5) Uani 1 1 d . . .
H8 H 0.9748 0.1283 0.0489 0.043 Uiso 1 1 calc R . .
C9 C 0.8290(3) 0.24340(16) 0.09839(8) 0.0413(5) Uani 1 1 d . . .
C10 C 0.9230(3) 0.30858(18) 0.12849(10) 0.0560(7) Uani 1 1 d . . .
H10A H 0.8633 0.3783 0.1397 0.084 Uiso 1 1 calc R . .
H10B H 1.0185 0.3278 0.1056 0.084 Uiso 1 1 calc R . .
H10C H 0.9480 0.2617 0.1596 0.084 Uiso 1 1 calc R . .
C11 C 0.7819(3) 0.31404(18) 0.05070(10) 0.0555(7) Uani 1 1 d . . .
H11A H 0.7252 0.2684 0.0314 0.083 Uiso 1 1 calc R . .
H11B H 0.8741 0.3385 0.0274 0.083 Uiso 1 1 calc R . .
H11C H 0.7160 0.3807 0.0625 0.083 Uiso 1 1 calc R . .
C12 C 0.6257(2) 0.12253(14) 0.11386(8) 0.0323(4) Uani 1 1 d . . .
H12 H 0.5567 0.1553 0.0883 0.039 Uiso 1 1 calc R . .
C13 C 0.5322(2) 0.05752(14) 0.15836(8) 0.0312(4) Uani 1 1 d . . .
H13 H 0.4334 0.0906 0.1720 0.037 Uiso 1 1 calc R . .
C14 C 0.5767(2) -0.04268(14) 0.18017(7) 0.0270(4) Uani 1 1 d . . .
C15 C 0.7338(2) -0.09955(14) 0.16406(7) 0.0271(4) Uani 1 1 d . . .
C16 C 0.7562(2) -0.20609(15) 0.13171(7) 0.0308(4) Uani 1 1 d . . .
H16 H 0.7816 -0.2794 0.1516 0.037 Uiso 1 1 calc R . .
C17 C 0.7299(2) -0.22829(15) 0.04672(8) 0.0358(5) Uani 1 1 d . . .
C18 C 0.6329(3) -0.18288(18) 0.00561(9) 0.0478(6) Uani 1 1 d . . .
H18A H 0.5419 -0.2264 0.0089 0.072 Uiso 1 1 calc R . .
H18B H 0.6932 -0.1896 -0.0296 0.072 Uiso 1 1 calc R . .
H18C H 0.6001 -0.1030 0.0107 0.072 Uiso 1 1 calc R . .
C19 C 0.7822(3) -0.35298(16) 0.04313(9) 0.0496(6) Uani 1 1 d . . .
H19A H 0.8460 -0.3771 0.0705 0.074 Uiso 1 1 calc R . .
H19B H 0.8424 -0.3647 0.0083 0.074 Uiso 1 1 calc R . .
H19C H 0.6919 -0.3976 0.0483 0.074 Uiso 1 1 calc R . .
C20 C 0.4754(2) -0.09979(13) 0.22533(8) 0.0333(5) Uani 1 1 d . . .
H20A H 0.5301 -0.1142 0.2562 0.040 Uiso 1 1 calc R . .
H20B H 0.3805 -0.0507 0.2356 0.040 Uiso 1 1 calc R . .
C21 C 0.4673(2) -0.30258(15) 0.23722(8) 0.0333(5) Uani 1 1 d . . .
C22 C 0.4218(2) -0.40155(14) 0.21233(8) 0.0309(4) Uani 1 1 d . . .
C23 C 0.3932(2) -0.50017(14) 0.24427(8) 0.0320(4) Uani 1 1 d . . .
H23 H 0.4062 -0.5053 0.2804 0.038 Uiso 1 1 calc R . .
C24 C 0.3452(2) -0.59043(14) 0.22212(8) 0.0344(5) Uani 1 1 d . . .
C25 C 0.3307(2) -0.58886(16) 0.16987(9) 0.0426(5) Uani 1 1 d . . .
H25 H 0.2997 -0.6525 0.1553 0.051 Uiso 1 1 calc R . .
C26 C 0.3633(3) -0.48993(17) 0.13940(8) 0.0418(5) Uani 1 1 d . A .
C27 C 0.4069(2) -0.39616(15) 0.15938(8) 0.0361(5) Uani 1 1 d . . .
H27 H 0.4265 -0.3291 0.1374 0.043 Uiso 1 1 calc R . .
C28 C 0.6281(2) -0.07368(13) 0.40173(7) 0.0247(4) Uani 1 1 d . . .
C29 C 0.4642(2) -0.09840(14) 0.40005(8) 0.0297(4) Uani 1 1 d . . .
H29A H 0.4420 -0.1711 0.4204 0.036 Uiso 1 1 calc R . .
H29B H 0.4508 -0.1059 0.3630 0.036 Uiso 1 1 calc R . .
C30 C 0.3511(2) -0.00368(14) 0.42328(8) 0.0313(4) Uani 1 1 d . . .
H30A H 0.2442 -0.0257 0.4261 0.038 Uiso 1 1 calc R . .
H30B H 0.3704 0.0089 0.4591 0.038 Uiso 1 1 calc R . .
C31 C 0.3710(2) 0.10498(14) 0.38781(8) 0.0306(4) Uani 1 1 d . . .
H31A H 0.2965 0.1655 0.4029 0.037 Uiso 1 1 calc R . .
H31B H 0.3464 0.0923 0.3526 0.037 Uiso 1 1 calc R . .
C32 C 0.53294(19) 0.14506(13) 0.38113(7) 0.0252(4) Uani 1 1 d . . .
H32 H 0.5541 0.1942 0.3477 0.030 Uiso 1 1 calc R . .
C33 C 0.66571(19) 0.05127(13) 0.38431(7) 0.0221(4) Uani 1 1 d . . .
C34 C 0.7303(2) 0.11681(13) 0.42373(7) 0.0251(4) Uani 1 1 d . . .
H34 H 0.7463 0.0726 0.4575 0.030 Uiso 1 1 calc R . .
C35 C 0.5836(2) 0.20101(13) 0.42766(7) 0.0283(4) Uani 1 1 d . . .
H35 H 0.5119 0.1923 0.4618 0.034 Uiso 1 1 calc R . .
C36 C 0.6471(2) 0.31753(14) 0.41629(8) 0.0338(5) Uani 1 1 d . . .
C37 C 0.5502(2) 0.40578(15) 0.38800(10) 0.0483(6) Uani 1 1 d . . .
H37A H 0.6054 0.4747 0.3793 0.072 Uiso 1 1 calc R . .
H37B H 0.4524 0.4234 0.4109 0.072 Uiso 1 1 calc R . .
H37C H 0.5300 0.3765 0.3554 0.072 Uiso 1 1 calc R . .
C38 C 0.6841(3) 0.36118(17) 0.46680(9) 0.0469(6) Uani 1 1 d . . .
H38A H 0.7422 0.3011 0.4854 0.070 Uiso 1 1 calc R . .
H38B H 0.5880 0.3836 0.4896 0.070 Uiso 1 1 calc R . .
H38C H 0.7458 0.4267 0.4577 0.070 Uiso 1 1 calc R . .
C39 C 0.8614(2) 0.18803(13) 0.39896(7) 0.0271(4) Uani 1 1 d . . .
H39 H 0.9237 0.2025 0.4266 0.032 Uiso 1 1 calc R . .
C40 C 0.96619(19) 0.13766(13) 0.35327(7) 0.0263(4) Uani 1 1 d . . .
H40 H 1.0656 0.1651 0.3438 0.032 Uiso 1 1 calc R . .
C41 C 0.93036(19) 0.05787(13) 0.32517(7) 0.0246(4) Uani 1 1 d . . .
C42 C 0.77456(19) 0.01022(13) 0.33536(7) 0.0231(4) Uani 1 1 d . . .
C43 C 0.75901(19) -0.11398(13) 0.35847(7) 0.0249(4) Uani 1 1 d . . .
H43 H 0.7301 -0.1672 0.3341 0.030 Uiso 1 1 calc R . .
C44 C 0.8119(2) -0.19022(14) 0.43933(8) 0.0299(4) Uani 1 1 d . . .
C45 C 0.9239(2) -0.17296(19) 0.47572(9) 0.0471(6) Uani 1 1 d . . .
H45A H 1.0180 -0.2223 0.4668 0.071 Uiso 1 1 calc R . .
H45B H 0.8775 -0.1917 0.5123 0.071 Uiso 1 1 calc R . .
H45C H 0.9494 -0.0937 0.4717 0.071 Uiso 1 1 calc R . .
C46 C 0.7661(3) -0.31135(15) 0.44208(9) 0.0458(6) Uani 1 1 d . . .
H46A H 0.6971 -0.3175 0.4163 0.069 Uiso 1 1 calc R . .
H46B H 0.7130 -0.3318 0.4776 0.069 Uiso 1 1 calc R . .
H46C H 0.8585 -0.3628 0.4341 0.069 Uiso 1 1 calc R . .
C47 C 1.0408(2) 0.01895(13) 0.27797(8) 0.0280(4) Uani 1 1 d . . .
H47A H 1.0102 0.0580 0.2453 0.034 Uiso 1 1 calc R . .
H47B H 1.1458 0.0391 0.2805 0.034 Uiso 1 1 calc R . .
C48 C 1.1268(2) -0.16701(14) 0.30677(8) 0.0267(4) Uani 1 1 d . . .
C49 C 1.09130(19) -0.28883(13) 0.31048(7) 0.0259(4) Uani 1 1 d . . .
C50 C 1.1373(2) -0.35712(14) 0.35238(7) 0.0290(4) Uani 1 1 d . . .
H50 H 1.1986 -0.3290 0.3749 0.035 Uiso 1 1 calc R . .
C51 C 1.0927(2) -0.46631(14) 0.36086(8) 0.0297(4) Uani 1 1 d . . .
C52 C 1.0082(2) -0.51227(15) 0.32835(8) 0.0349(5) Uani 1 1 d . . .
H52 H 0.9780 -0.5876 0.3348 0.042 Uiso 1 1 calc R . .
C53 C 0.9699(2) -0.44329(14) 0.28612(8) 0.0336(5) Uani 1 1 d . B .
C54 C 1.0061(2) -0.33112(14) 0.27647(8) 0.0306(4) Uani 1 1 d . . .
H54 H 0.9738 -0.2851 0.2477 0.037 Uiso 1 1 calc R . .
N1 N 0.30399(19) -0.69261(13) 0.25658(8) 0.0418(5) Uani 1 1 d . . .
N2 N 0.3489(3) -0.48651(17) 0.08321(8) 0.0633(6) Uani 1 1 d . . .
N3 N 1.13103(19) -0.53527(13) 0.40815(7) 0.0374(4) Uani 1 1 d . . .
N4 N 0.8826(3) -0.49029(16) 0.24975(9) 0.0527(5) Uani 1 1 d . . .
O1 O 0.64440(15) -0.20889(10) 0.09801(5) 0.0325(3) Uani 1 1 d . . .
O2 O 0.86124(15) -0.16261(11) 0.04250(5) 0.0383(3) Uani 1 1 d . . .
O3 O 0.69024(15) 0.21487(10) 0.13490(5) 0.0378(3) Uani 1 1 d . . .
O4 O 0.81058(15) -0.13063(11) 0.20843(5) 0.0327(3) Uani 1 1 d . . .
O5 O 0.43643(15) -0.20655(9) 0.20845(5) 0.0337(3) Uani 1 1 d . . .
O6 O 0.5205(2) -0.30968(11) 0.27734(7) 0.0557(4) Uani 1 1 d . . .
O7 O 0.30398(18) -0.68930(12) 0.30395(7) 0.0513(4) Uani 1 1 d . . .
O8 O 0.2693(2) -0.77338(12) 0.23546(7) 0.0613(5) Uani 1 1 d . . .
O9 O 0.3456(5) -0.5857(3) 0.06588(17) 0.0702(5) Uani 0.50 1 d P A 1
O9B O 0.2716(5) -0.5554(3) 0.06765(17) 0.0702(5) Uani 0.50 1 d P A 2
O10 O 0.3771(2) -0.40044(15) 0.05569(7) 0.0702(5) Uani 1 1 d . A .
O11 O 0.88018(13) -0.15548(9) 0.38649(5) 0.0290(3) Uani 1 1 d . . .
O12 O 0.67697(13) -0.11503(9) 0.45069(5) 0.0274(3) Uani 1 1 d . . .
O13 O 0.78928(14) 0.29476(9) 0.37995(5) 0.0316(3) Uani 1 1 d . . .
O14 O 0.70551(14) 0.02075(10) 0.28813(5) 0.0277(3) Uani 1 1 d . . .
O15 O 1.04125(13) -0.10350(9) 0.27533(5) 0.0275(3) Uani 1 1 d . . .
O16 O 1.21893(15) -0.13213(10) 0.32975(6) 0.0384(3) Uani 1 1 d . . .
O17 O 1.1773(2) -0.48649(12) 0.44170(7) 0.0569(4) Uani 1 1 d . . .
O18 O 1.11423(18) -0.63658(11) 0.41062(7) 0.0513(4) Uani 1 1 d . . .
O19 O 0.7955(6) -0.5646(4) 0.2662(2) 0.0653(13) Uani 0.50 1 d P B 1
O20 O 0.883(3) -0.4388(17) 0.2053(8) 0.086(5) Uani 0.50 1 d P B 1
O19B O 0.8852(7) -0.5993(4) 0.2558(2) 0.0717(15) Uani 0.50 1 d P B 2
O20B O 0.846(3) -0.4380(14) 0.2139(8) 0.079(5) Uani 0.50 1 d P B 2
O21 O 0.64950(18) 0.23722(12) 0.24353(7) 0.0415(4) Uani 1 1 d . . .
H1W H 0.671(3) 0.228(2) 0.2061(13) 0.082(9) Uiso 1 1 d . . .
H4O H 0.791(3) -0.0757(19) 0.2299(10) 0.063(8) Uiso 1 1 d . . .
H14O H 0.685(3) 0.0974(19) 0.2786(10) 0.061(7) Uiso 1 1 d . . .
H2W H 0.712(3) 0.292(2) 0.2483(11) 0.078(9) Uiso 1 1 d . . .

loop_
_atom_site_aniso_label
_atom_site_aniso_U_11
_atom_site_aniso_U_22
_atom_site_aniso_U_33
_atom_site_aniso_U_23
_atom_site_aniso_U_13
_atom_site_aniso_U_12
C1 0.0342(11) 0.0417(10) 0.0225(11) -0.0073(8) -0.0015(8) -0.0018(8)
C2 0.0370(12) 0.0564(13) 0.0406(14) -0.0138(10) -0.0019(10) 0.0070(10)
C3 0.0305(12) 0.0774(15) 0.0413(14) -0.0086(12) -0.0001(10) -0.0012(10)
C4 0.0339(12) 0.0651(13) 0.0384(14) -0.0014(11) -0.0053(10) -0.0133(10)
C5 0.0341(11) 0.0451(11) 0.0250(11) -0.0035(8) -0.0039(9) -0.0122(8)
C6 0.0290(10) 0.0322(9) 0.0211(10) -0.0032(7) -0.0016(8) -0.0050(7)
C7 0.0366(11) 0.0350(10) 0.0219(10) -0.0003(8) -0.0057(8) -0.0081(8)
C8 0.0419(12) 0.0409(10) 0.0265(11) -0.0005(8) -0.0015(9) -0.0160(9)
C9 0.0534(14) 0.0377(11) 0.0328(12) 0.0029(9) -0.0002(10) -0.0202(9)
C10 0.0700(17) 0.0500(13) 0.0504(16) -0.0034(11) -0.0026(13) -0.0309(11)
C11 0.0755(18) 0.0454(12) 0.0442(15) 0.0143(10) -0.0083(13) -0.0147(11)
C12 0.0407(11) 0.0275(9) 0.0310(11) -0.0001(8) -0.0115(9) -0.0049(8)
C13 0.0288(10) 0.0297(9) 0.0358(12) -0.0059(8) -0.0048(9) -0.0038(7)
C14 0.0293(10) 0.0274(9) 0.0250(10) -0.0069(7) -0.0018(8) -0.0069(7)
C15 0.0319(10) 0.0287(9) 0.0207(10) -0.0028(7) -0.0032(8) -0.0031(7)
C16 0.0377(11) 0.0312(9) 0.0233(11) -0.0045(8) -0.0038(8) -0.0001(8)
C17 0.0420(12) 0.0407(10) 0.0254(11) -0.0078(8) -0.0008(9) -0.0100(9)
C18 0.0584(15) 0.0561(13) 0.0323(13) -0.0051(10) -0.0108(11) -0.0148(11)
C19 0.0602(15) 0.0441(12) 0.0459(15) -0.0192(10) -0.0035(12) -0.0048(10)
C20 0.0358(11) 0.0270(9) 0.0360(12) -0.0083(8) 0.0044(9) -0.0095(8)
C21 0.0382(12) 0.0322(10) 0.0294(12) -0.0013(8) -0.0030(9) -0.0069(8)
C22 0.0317(10) 0.0291(9) 0.0313(12) -0.0015(8) -0.0013(9) -0.0060(7)
C23 0.0338(11) 0.0322(9) 0.0280(11) -0.0017(8) -0.0002(8) 0.0000(8)
C24 0.0364(11) 0.0275(9) 0.0367(12) 0.0007(8) 0.0025(9) -0.0054(8)
C25 0.0505(13) 0.0373(11) 0.0417(14) -0.0086(9) -0.0027(10) -0.0151(9)
C26 0.0530(14) 0.0456(12) 0.0295(12) -0.0032(9) -0.0073(10) -0.0170(10)
C27 0.0428(12) 0.0324(10) 0.0337(12) 0.0023(8) -0.0057(9) -0.0115(8)
C28 0.0265(10) 0.0269(8) 0.0211(10) -0.0036(7) -0.0041(8) -0.0023(7)
C29 0.0285(10) 0.0281(9) 0.0333(11) -0.0023(8) -0.0036(8) -0.0081(7)
C30 0.0231(10) 0.0353(10) 0.0350(12) -0.0050(8) -0.0003(8) -0.0056(7)
C31 0.0259(10) 0.0330(9) 0.0334(12) -0.0038(8) -0.0059(8) -0.0004(7)
C32 0.0239(10) 0.0253(8) 0.0267(10) -0.0034(7) -0.0040(8) -0.0010(7)
C33 0.0228(9) 0.0225(8) 0.0216(10) -0.0020(7) -0.0050(7) -0.0018(6)
C34 0.0282(10) 0.0252(8) 0.0225(10) -0.0032(7) -0.0037(8) -0.0039(7)
C35 0.0279(10) 0.0283(9) 0.0278(11) -0.0073(8) 0.0012(8) -0.0026(7)
C36 0.0314(11) 0.0278(9) 0.0423(13) -0.0113(8) -0.0022(9) -0.0013(7)
C37 0.0443(13) 0.0281(10) 0.0729(18) -0.0061(10) -0.0124(12) 0.0036(9)
C38 0.0452(13) 0.0452(11) 0.0522(15) -0.0240(10) -0.0008(11) -0.0074(9)
C39 0.0285(10) 0.0241(8) 0.0300(11) -0.0027(7) -0.0076(8) -0.0034(7)
C40 0.0214(9) 0.0258(8) 0.0311(11) 0.0006(7) -0.0027(8) -0.0030(7)
C41 0.0263(10) 0.0207(8) 0.0260(10) 0.0029(7) -0.0037(8) -0.0014(7)
C42 0.0265(9) 0.0244(8) 0.0195(10) -0.0020(7) -0.0063(7) -0.0023(7)
C43 0.0242(9) 0.0233(8) 0.0277(10) -0.0037(7) -0.0044(8) -0.0028(7)
C44 0.0289(10) 0.0303(9) 0.0277(11) 0.0031(8) 0.0002(8) 0.0011(7)
C45 0.0379(13) 0.0644(14) 0.0375(14) 0.0034(11) -0.0100(10) 0.0055(10)
C46 0.0487(13) 0.0313(10) 0.0490(15) 0.0056(9) 0.0112(11) 0.0019(9)
C47 0.0301(10) 0.0205(8) 0.0320(11) -0.0006(7) 0.0008(8) -0.0043(7)
C48 0.0217(9) 0.0282(9) 0.0295(11) -0.0041(8) -0.0007(8) -0.0017(7)
C49 0.0212(9) 0.0259(8) 0.0301(11) -0.0045(8) -0.0015(8) -0.0006(7)
C50 0.0248(10) 0.0324(9) 0.0298(11) -0.0052(8) -0.0042(8) 0.0005(7)
C51 0.0282(10) 0.0275(9) 0.0316(11) 0.0002(8) -0.0031(8) 0.0032(7)
C52 0.0413(12) 0.0248(9) 0.0374(12) -0.0017(8) -0.0015(10) -0.0040(8)
C53 0.0410(12) 0.0297(9) 0.0325(12) -0.0063(8) -0.0083(9) -0.0079(8)
C54 0.0348(11) 0.0281(9) 0.0283(11) -0.0026(8) -0.0034(8) -0.0012(7)
N1 0.0412(11) 0.0290(9) 0.0512(13) 0.0011(8) 0.0030(9) -0.0027(7)
N2 0.0947(17) 0.0637(12) 0.0407(13) -0.0031(10) -0.0196(11) -0.0419(12)
N3 0.0373(10) 0.0348(9) 0.0384(11) 0.0026(8) -0.0054(8) 0.0009(7)
N4 0.0795(15) 0.0396(11) 0.0466(14) -0.0049(9) -0.0230(12) -0.0200(11)
O1 0.0375(8) 0.0372(7) 0.0239(7) -0.0067(5) -0.0037(6) -0.0075(5)
O2 0.0412(8) 0.0499(8) 0.0247(8) -0.0116(6) 0.0015(6) -0.0122(6)
O3 0.0504(9) 0.0300(7) 0.0339(8) -0.0005(6) -0.0051(7) -0.0124(6)
O4 0.0404(8) 0.0349(7) 0.0234(8) -0.0033(6) -0.0081(6) 0.0012(6)
O5 0.0430(8) 0.0266(6) 0.0325(8) -0.0012(6) -0.0049(6) -0.0105(5)
O6 0.0925(13) 0.0389(8) 0.0426(11) -0.0013(7) -0.0291(9) -0.0115(8)
O7 0.0598(10) 0.0423(8) 0.0468(11) 0.0100(7) 0.0003(8) -0.0037(7)
O8 0.0778(12) 0.0341(8) 0.0704(13) -0.0073(8) 0.0047(10) -0.0227(7)
O9 0.1037(14) 0.0722(10) 0.0445(8) 0.0017(7) -0.0292(9) -0.0337(9)
O9B 0.1037(14) 0.0722(10) 0.0445(8) 0.0017(7) -0.0292(9) -0.0337(9)
O10 0.1037(14) 0.0722(10) 0.0445(8) 0.0017(7) -0.0292(9) -0.0337(9)
O11 0.0254(7) 0.0312(6) 0.0282(8) 0.0025(5) -0.0022(6) 0.0019(5)
O12 0.0298(7) 0.0284(6) 0.0225(7) 0.0011(5) -0.0028(5) 0.0009(5)
O13 0.0318(7) 0.0239(6) 0.0379(8) -0.0021(5) -0.0017(6) -0.0026(5)
O14 0.0335(7) 0.0290(7) 0.0218(7) -0.0026(5) -0.0074(5) -0.0020(5)
O15 0.0296(7) 0.0233(6) 0.0299(8) -0.0033(5) -0.0043(6) -0.0026(5)
O16 0.0329(8) 0.0352(7) 0.0507(10) -0.0011(6) -0.0146(7) -0.0095(6)
O17 0.0827(12) 0.0482(9) 0.0445(11) -0.0005(8) -0.0287(9) 0.0015(8)
O18 0.0612(10) 0.0340(8) 0.0583(11) 0.0131(7) -0.0146(8) -0.0067(7)
O19 0.091(4) 0.046(3) 0.073(3) 0.002(2) -0.037(3) -0.036(2)
O20 0.164(13) 0.056(5) 0.051(4) 0.000(3) -0.048(5) -0.025(6)
O19B 0.127(5) 0.035(2) 0.067(3) -0.0019(19) -0.042(3) -0.034(2)
O20B 0.130(9) 0.035(4) 0.099(11) 0.012(6) -0.097(10) -0.017(4)
O21 0.0528(10) 0.0373(8) 0.0363(10) -0.0016(7) -0.0091(7) -0.0101(7)

loop_
_atom_type_symbol
_atom_type_description
_atom_type_scat_dispersion_real
_atom_type_scat_dispersion_imag
_atom_type_scat_source
C C 0.0033 0.0016 'International Tables Vol C Tables 4.2.6.8 and 6.1.1.4'
H H 0.0000 0.0000 'International Tables Vol C Tables 4.2.6.8 and 6.1.1.4'
N N 0.0061 0.0033 'International Tables Vol C Tables 4.2.6.8 and 6.1.1.4'
O O 0.0106 0.0060 'International Tables Vol C Tables 4.2.6.8 and 6.1.1.4'

loop_
_geom_angle_atom_site_label_1
_geom_angle_atom_site_label_2
_geom_angle_atom_site_label_3
_geom_angle
O2 C1 C2 112.12(15)
O2 C1 C16 104.89(16)
C2 C1 C16 121.33(17)
O2 C1 C6 114.55(15)
C2 C1 C6 113.73(17)
C16 C1 C6 88.19(13)
C1 C2 C3 110.69(17)
C1 C2 H2A 109.5
C3 C2 H2A 109.5
C1 C2 H2B 109.5
C3 C2 H2B 109.5
H2A C2 H2B 108.1
C4 C3 C2 109.90(17)
C4 C3 H3A 109.7
C2 C3 H3A 109.7
C4 C3 H3B 109.7
C2 C3 H3B 109.7
H3A C3 H3B 108.2
C5 C4 C3 112.65(18)
C5 C4 H4A 109.1
C3 C4 H4A 109.1
C5 C4 H4B 109.1
C3 C4 H4B 109.1
H4A C4 H4B 107.8
C4 C5 C6 116.93(16)
C4 C5 C8 119.88(16)
C6 C5 C8 89.10(15)
C4 C5 H5 109.8
C6 C5 H5 109.8
C8 C5 H5 109.8
C7 C6 C15 118.86(15)
C7 C6 C5 90.09(13)
C15 C6 C5 123.72(16)
C7 C6 C1 118.00(16)
C15 C6 C1 89.39(13)
C5 C6 C1 119.87(15)
C6 C7 C12 113.23(15)
C6 C7 C8 89.71(14)
C12 C7 C8 104.73(14)
C6 C7 H7 115.3
C12 C7 H7 115.3
C8 C7 H7 115.3
C9 C8 C7 104.63(16)
C9 C8 C5 117.49(17)
C7 C8 C5 89.01(13)
C9 C8 H8 114.2
C7 C8 H8 114.2
C5 C8 H8 114.2
O3 C9 C10 106.91(17)
O3 C9 C11 109.02(18)
C10 C9 C11 111.68(17)
O3 C9 C8 102.41(13)
C10 C9 C8 115.2(2)
C11 C9 C8 110.97(18)
C9 C10 H10A 109.5
C9 C10 H10B 109.5
H10A C10 H10B 109.5
C9 C10 H10C 109.5
H10A C10 H10C 109.5
H10B C10 H10C 109.5
C9 C11 H11A 109.5
C9 C11 H11B 109.5
H11A C11 H11B 109.5
C9 C11 H11C 109.5
H11A C11 H11C 109.5
H11B C11 H11C 109.5
O3 C12 C13 109.00(15)
O3 C12 C7 105.75(15)
C13 C12 C7 115.43(14)
O3 C12 H12 108.8
C13 C12 H12 108.8
C7 C12 H12 108.8
C14 C13 C12 125.15(16)
C14 C13 H13 117.4
C12 C13 H13 117.4
C13 C14 C15 122.06(16)
C13 C14 C20 120.97(16)
C15 C14 C20 116.79(15)
O4 C15 C14 111.68(14)
O4 C15 C6 112.11(15)
C14 C15 C6 115.80(14)
O4 C15 C16 105.12(14)
C14 C15 C16 121.04(16)
C6 C15 C16 88.97(13)
O1 C16 C1 103.38(15)
O1 C16 C15 113.38(14)
C1 C16 C15 89.63(13)
O1 C16 H16 115.7
C1 C16 H16 115.7
C15 C16 H16 115.7
O1 C17 O2 104.72(14)
O1 C17 C18 108.73(16)
O2 C17 C18 109.32(16)
O1 C17 C19 110.33(16)
O2 C17 C19 109.99(17)
C18 C17 C19 113.38(18)
C17 C18 H18A 109.5
C17 C18 H18B 109.5
H18A C18 H18B 109.5
C17 C18 H18C 109.5
H18A C18 H18C 109.5
H18B C18 H18C 109.5
C17 C19 H19A 109.5
C17 C19 H19B 109.5
H19A C19 H19B 109.5
C17 C19 H19C 109.5
H19A C19 H19C 109.5
H19B C19 H19C 109.5
O5 C20 C14 108.20(14)
O5 C20 H20A 110.1
C14 C20 H20A 110.1
O5 C20 H20B 110.1
C14 C20 H20B 110.1
H20A C20 H20B 108.4
O6 C21 O5 125.92(18)
O6 C21 C22 124.19(17)
O5 C21 C22 109.88(18)
C27 C22 C23 120.41(17)
C27 C22 C21 121.72(16)
C23 C22 C21 117.87(18)
C24 C23 C22 118.26(19)
C24 C23 H23 120.9
C22 C23 H23 120.9
C25 C24 C23 123.05(17)
C25 C24 N1 118.30(18)
C23 C24 N1 118.64(19)
C24 C25 C26 116.65(19)
C24 C25 H25 121.7
C26 C25 H25 121.7
C27 C26 C25 123.1(2)
C27 C26 N2 119.34(18)
C25 C26 N2 117.56(19)
C26 C27 C22 118.48(18)
C26 C27 H27 120.8
C22 C27 H27 120.8
O12 C28 C29 111.94(14)
O12 C28 C43 105.35(13)
C29 C28 C43 120.24(15)
O12 C28 C33 113.77(14)
C29 C28 C33 114.65(14)
C43 C28 C33 88.90(12)
C28 C29 C30 110.85(14)
C28 C29 H29A 109.5
C30 C29 H29A 109.5
C28 C29 H29B 109.5
C30 C29 H29B 109.5
H29A C29 H29B 108.1
C31 C30 C29 109.50(14)
C31 C30 H30A 109.8
C29 C30 H30A 109.8
C31 C30 H30B 109.8
C29 C30 H30B 109.8
H30A C30 H30B 108.2
C30 C31 C32 113.36(15)
C30 C31 H31A 108.9
C32 C31 H31A 108.9
C30 C31 H31B 108.9
C32 C31 H31B 108.9
H31A C31 H31B 107.7
C31 C32 C33 116.22(13)
C31 C32 C35 118.97(15)
C33 C32 C35 89.22(13)
C31 C32 H32 110.3
C33 C32 H32 110.3
C35 C32 H32 110.3
C34 C33 C42 119.05(14)
C34 C33 C32 90.46(12)
C42 C33 C32 123.18(15)
C34 C33 C28 117.14(15)
C42 C33 C28 89.94(11)
C32 C33 C28 119.97(14)
C39 C34 C33 114.12(15)
C39 C34 C35 104.78(13)
C33 C34 C35 89.83(13)
C39 C34 H34 115.0
C33 C34 H34 115.0
C35 C34 H34 115.0
C36 C35 C32 117.88(16)
C36 C35 C34 104.10(14)
C32 C35 C34 89.24(12)
C36 C35 H35 114.2
C32 C35 H35 114.2
C34 C35 H35 114.2
O13 C36 C37 106.46(16)
O13 C36 C35 102.90(12)
C37 C36 C35 115.72(17)
O13 C36 C38 109.71(16)
C37 C36 C38 110.98(16)
C35 C36 C38 110.58(17)
C36 C37 H37A 109.5
C36 C37 H37B 109.5
H37A C37 H37B 109.5
C36 C37 H37C 109.5
H37A C37 H37C 109.5
H37B C37 H37C 109.5
C36 C38 H38A 109.5
C36 C38 H38B 109.5
H38A C38 H38B 109.5
C36 C38 H38C 109.5
H38A C38 H38C 109.5
H38B C38 H38C 109.5
O13 C39 C40 108.34(14)
O13 C39 C34 105.84(14)
C40 C39 C34 114.76(14)
O13 C39 H39 109.2
C40 C39 H39 109.2
C34 C39 H39 109.2
C41 C40 C39 124.98(16)
C41 C40 H40 117.5
C39 C40 H40 117.5
C40 C41 C47 120.37(15)
C40 C41 C42 122.35(15)
C47 C41 C42 117.05(15)
O14 C42 C41 110.69(14)
O14 C42 C33 113.75(13)
C41 C42 C33 115.39(14)
O14 C42 C43 106.27(13)
C41 C42 C43 119.85(14)
C33 C42 C43 89.26(12)
O11 C43 C28 104.14(14)
O11 C43 C42 112.82(14)
C28 C43 C42 90.25(11)
O11 C43 H43 115.5
C28 C43 H43 115.5
C42 C43 H43 115.5
O12 C44 O11 105.31(13)
O12 C44 C45 109.68(15)
O11 C44 C45 107.84(15)
O12 C44 C46 109.53(15)
O11 C44 C46 110.48(15)
C45 C44 C46 113.66(17)
C44 C45 H45A 109.5
C44 C45 H45B 109.5
H45A C45 H45B 109.5
C44 C45 H45C 109.5
H45A C45 H45C 109.5
H45B C45 H45C 109.5
C44 C46 H46A 109.5
C44 C46 H46B 109.5
H46A C46 H46B 109.5
C44 C46 H46C 109.5
H46A C46 H46C 109.5
H46B C46 H46C 109.5
O15 C47 C41 110.50(13)
O15 C47 H47A 109.6
C41 C47 H47A 109.6
O15 C47 H47B 109.6
C41 C47 H47B 109.6
H47A C47 H47B 108.1
O16 C48 O15 125.09(16)
O16 C48 C49 123.65(17)
O15 C48 C49 111.25(16)
C50 C49 C54 120.53(16)
C50 C49 C48 116.81(17)
C54 C49 C48 122.48(17)
C51 C50 C49 118.97(19)
C51 C50 H50 120.5
C49 C50 H50 120.5
C50 C51 C52 122.75(18)
C50 C51 N3 118.60(18)
C52 C51 N3 118.59(16)
C53 C52 C51 116.47(17)
C53 C52 H52 121.8
C51 C52 H52 121.8
C52 C53 C54 123.65(19)
C52 C53 N4 118.07(17)
C54 C53 N4 118.26(19)
C49 C54 C53 117.53(18)
C49 C54 H54 121.2
C53 C54 H54 121.2
O7 N1 O8 124.99(18)
O7 N1 C24 117.76(17)
O8 N1 C24 117.2(2)
O10 N2 O9B 118.8(3)
O10 N2 O9 125.1(3)
O10 N2 C26 118.69(18)
O9B N2 C26 119.7(3)
O9 N2 C26 113.7(3)
O17 N3 O18 124.94(18)
O17 N3 C51 117.38(16)
O18 N3 C51 117.68(18)
O20B N4 O19 112.1(11)
O19 N4 O20 122.6(11)
O20B N4 O19B 123.9(9)
O20 N4 O19B 121.6(10)
O20B N4 C53 122.2(9)
O19 N4 C53 119.8(3)
O20 N4 C53 116.6(10)
O19B N4 C53 112.1(3)
C16 O1 C17 105.65(14)
C1 O2 C17 107.37(14)
C12 O3 C9 107.59(14)
C15 O4 H4O 108.1(16)
C21 O5 C20 118.70(16)
C43 O11 C44 107.46(13)
C44 O12 C28 108.19(13)
C39 O13 C36 107.04(13)
C42 O14 H14O 109.1(15)
C48 O15 C47 115.76(15)
H1W O21 H2W 104(2)

loop_
_geom_bond_atom_site_label_1
_geom_bond_atom_site_label_2
_geom_bond_distance
C1 O2 1.436(2)
C1 C2 1.500(3)
C1 C16 1.547(3)
C1 C6 1.566(2)
C2 C3 1.533(3)
C2 H2A 0.9900
C2 H2B 0.9900
C3 C4 1.531(3)
C3 H3A 0.9900
C3 H3B 0.9900
C4 C5 1.530(3)
C4 H4A 0.9900
C4 H4B 0.9900
C5 C6 1.543(3)
C5 C8 1.550(3)
C5 H5 1.0000
C6 C7 1.527(3)
C6 C15 1.539(2)
C7 C12 1.533(2)
C7 C8 1.550(3)
C7 H7 1.0000
C8 C9 1.529(3)
C8 H8 1.0000
C9 O3 1.465(2)
C9 C10 1.517(3)
C9 C11 1.522(3)
C10 H10A 0.9800
C10 H10B 0.9800
C10 H10C 0.9800
C11 H11A 0.9800
C11 H11B 0.9800
C11 H11C 0.9800
C12 O3 1.457(2)
C12 C13 1.500(3)
C12 H12 1.0000
C13 C14 1.328(2)
C13 H13 0.9500
C14 C15 1.499(2)
C14 C20 1.500(2)
C15 O4 1.426(2)
C15 C16 1.552(2)
C16 O1 1.418(2)
C16 H16 1.0000
C17 O1 1.436(2)
C17 O2 1.437(2)
C17 C18 1.503(3)
C17 C19 1.518(3)
C18 H18A 0.9800
C18 H18B 0.9800
C18 H18C 0.9800
C19 H19A 0.9800
C19 H19B 0.9800
C19 H19C 0.9800
C20 O5 1.459(2)
C20 H20A 0.9900
C20 H20B 0.9900
C21 O6 1.195(2)
C21 O5 1.340(2)
C21 C22 1.497(3)
C22 C27 1.385(3)
C22 C23 1.392(2)
C23 C24 1.382(3)
C23 H23 0.9500
C24 C25 1.369(3)
C24 N1 1.479(2)
C25 C26 1.383(3)
C25 H25 0.9500
C26 C27 1.372(3)
C26 N2 1.468(3)
C27 H27 0.9500
C28 O12 1.431(2)
C28 C29 1.509(2)
C28 C43 1.542(2)
C28 C33 1.562(2)
C29 C30 1.530(2)
C29 H29A 0.9900
C29 H29B 0.9900
C30 C31 1.524(2)
C30 H30A 0.9900
C30 H30B 0.9900
C31 C32 1.524(2)
C31 H31A 0.9900
C31 H31B 0.9900
C32 C33 1.552(2)
C32 C35 1.558(3)
C32 H32 1.0000
C33 C34 1.533(2)
C33 C42 1.541(2)
C34 C39 1.518(2)
C34 C35 1.560(2)
C34 H34 1.0000
C35 C36 1.526(2)
C35 H35 1.0000
C36 O13 1.458(2)
C36 C37 1.509(3)
C36 C38 1.529(3)
C37 H37A 0.9800
C37 H37B 0.9800
C37 H37C 0.9800
C38 H38A 0.9800
C38 H38B 0.9800
C38 H38C 0.9800
C39 O13 1.452(2)
C39 C40 1.504(2)
C39 H39 1.0000
C40 C41 1.326(2)
C40 H40 0.9500
C41 C47 1.507(2)
C41 C42 1.508(2)
C42 O14 1.436(2)
C42 C43 1.553(2)
C43 O11 1.415(2)
C43 H43 1.0000
C44 O12 1.430(2)
C44 O11 1.438(2)
C44 C45 1.503(3)
C44 C46 1.521(3)
C45 H45A 0.9800
C45 H45B 0.9800
C45 H45C 0.9800
C46 H46A 0.9800
C46 H46B 0.9800
C46 H46C 0.9800
C47 O15 1.4608(19)
C47 H47A 0.9900
C47 H47B 0.9900
C48 O16 1.198(2)
C48 O15 1.338(2)
C48 C49 1.499(2)
C49 C50 1.387(3)
C49 C54 1.390(3)
C50 C51 1.378(2)
C50 H50 0.9500
C51 C52 1.378(3)
C51 N3 1.478(3)
C52 C53 1.374(3)
C52 H52 0.9500
C53 C54 1.390(2)
C53 N4 1.474(3)
C54 H54 0.9500
N1 O7 1.222(2)
N1 O8 1.224(2)
N2 O10 1.215(2)
N2 O9B 1.238(5)
N2 O9 1.297(4)
N3 O17 1.218(2)
N3 O18 1.220(2)
N4 O20B 1.144(14)
N4 O19 1.224(5)
N4 O20 1.250(19)
N4 O19B 1.290(5)
O4 H4O 0.88(3)
O14 H14O 0.93(2)
O21 H1W 0.96(3)
O21 H2W 0.91(3)

loop_
_geom_hbond_atom_site_label_D
_geom_hbond_atom_site_label_H
_geom_hbond_atom_site_label_A
_geom_hbond_distance_DH
_geom_hbond_distance_HA
_geom_hbond_distance_DA
_geom_hbond_angle_DHA
_geom_hbond_site_symmetry_A
O21 H1W O3 0.96(3) 1.83(3) 2.791(2) 174(3) .
O4 H4O O14 0.88(3) 1.97(3) 2.8276(18) 165(2) .
O14 H14O O21 0.93(2) 1.85(2) 2.7651(18) 166(2) .
O21 H2W O19 0.91(3) 2.03(3) 2.920(5) 164(2) 1_565

loop_
_geom_torsion_atom_site_label_1
_geom_torsion_atom_site_label_2
_geom_torsion_atom_site_label_3
_geom_torsion_atom_site_label_4
_geom_torsion
O2 C1 C2 C3 84.7(2)
C16 C1 C2 C3 -150.40(18)
C6 C1 C2 C3 -47.3(2)
C1 C2 C3 C4 67.5(2)
C2 C3 C4 C5 -57.5(2)
C3 C4 C5 C6 29.8(3)
C3 C4 C5 C8 -75.9(2)
C4 C5 C6 C7 -134.39(18)
C8 C5 C6 C7 -10.96(14)
C4 C5 C6 C15 100.1(2)
C8 C5 C6 C15 -136.50(17)
C4 C5 C6 C1 -11.6(3)
C8 C5 C6 C1 111.88(17)
O2 C1 C6 C7 -2.5(2)
C2 C1 C6 C7 128.31(18)
C16 C1 C6 C7 -108.02(17)
O2 C1 C6 C15 120.29(16)
C2 C1 C6 C15 -108.94(17)
C16 C1 C6 C15 14.72(15)
O2 C1 C6 C5 -110.37(19)
C2 C1 C6 C5 20.4(2)
C16 C1 C6 C5 144.07(17)
C15 C6 C7 C12 34.4(2)
C5 C6 C7 C12 -94.97(16)
C1 C6 C7 C12 140.64(16)
C15 C6 C7 C8 140.36(16)
C5 C6 C7 C8 10.96(14)
C1 C6 C7 C8 -113.43(16)
C6 C7 C8 C9 -129.12(16)
C12 C7 C8 C9 -15.1(2)
C6 C7 C8 C5 -10.92(14)
C12 C7 C8 C5 103.07(15)
C4 C5 C8 C9 -122.3(2)
C6 C5 C8 C9 116.80(17)
C4 C5 C8 C7 131.70(18)
C6 C5 C8 C7 10.80(13)
C7 C8 C9 O3 32.8(2)
C5 C8 C9 O3 -63.8(2)
C7 C8 C9 C10 148.46(17)
C5 C8 C9 C10 51.8(2)
C7 C8 C9 C11 -83.39(19)
C5 C8 C9 C11 179.97(17)
C6 C7 C12 O3 87.81(17)
C8 C7 C12 O3 -8.34(19)
C6 C7 C12 C13 -32.8(2)
C8 C7 C12 C13 -128.92(17)
O3 C12 C13 C14 -103.6(2)
C7 C12 C13 C14 15.2(3)
C12 C13 C14 C15 3.8(3)
C12 C13 C14 C20 178.83(18)
C13 C14 C15 O4 126.91(19)
C20 C14 C15 O4 -48.3(2)
C13 C14 C15 C6 -3.0(3)
C20 C14 C15 C6 -178.28(16)
C13 C14 C15 C16 -108.6(2)
C20 C14 C15 C16 76.2(2)
C7 C6 C15 O4 -146.73(15)
C5 C6 C15 O4 -35.0(2)
C1 C6 C15 O4 91.25(15)
C7 C6 C15 C14 -17.0(2)
C5 C6 C15 C14 94.7(2)
C1 C6 C15 C14 -139.01(16)
C7 C6 C15 C16 107.34(17)
C5 C6 C15 C16 -140.95(17)
C1 C6 C15 C16 -14.67(15)
O2 C1 C16 O1 -15.57(16)
C2 C1 C16 O1 -143.75(17)
C6 C1 C16 O1 99.37(14)
O2 C1 C16 C15 -129.55(14)
C2 C1 C16 C15 102.28(19)
C6 C1 C16 C15 -14.60(15)
O4 C15 C16 O1 157.77(14)
C14 C15 C16 O1 30.2(2)
C6 C15 C16 O1 -89.58(16)
O4 C15 C16 C1 -97.79(15)
C14 C15 C16 C1 134.67(17)
C6 C15 C16 C1 14.86(15)
C13 C14 C20 O5 117.81(18)
C15 C14 C20 O5 -66.9(2)
O6 C21 C22 C27 -159.4(2)
O5 C21 C22 C27 21.8(2)
O6 C21 C22 C23 21.1(3)
O5 C21 C22 C23 -157.64(16)
C27 C22 C23 C24 -2.0(3)
C21 C22 C23 C24 177.46(16)
C22 C23 C24 C25 2.7(3)
C22 C23 C24 N1 -175.79(16)
C23 C24 C25 C26 -1.5(3)
N1 C24 C25 C26 177.07(17)
C24 C25 C26 C27 -0.6(3)
C24 C25 C26 N2 179.8(2)
C25 C26 C27 C22 1.3(3)
N2 C26 C27 C22 -179.16(19)
C23 C22 C27 C26 0.1(3)
C21 C22 C27 C26 -179.35(18)
O12 C28 C29 C30 87.66(17)
C43 C28 C29 C30 -147.93(16)
C33 C28 C29 C30 -43.9(2)
C28 C29 C30 C31 66.6(2)
C29 C30 C31 C32 -59.3(2)
C30 C31 C32 C33 30.2(2)
C30 C31 C32 C35 -74.59(19)
C31 C32 C33 C34 -130.73(16)
C35 C32 C33 C34 -8.51(13)
C31 C32 C33 C42 103.43(19)
C35 C32 C33 C42 -134.35(15)
C31 C32 C33 C28 -8.6(2)
C35 C32 C33 C28 113.58(16)
O12 C28 C33 C34 -7.03(19)
C29 C28 C33 C34 123.61(17)
C43 C28 C33 C34 -113.34(15)
O12 C28 C33 C42 116.01(14)
C29 C28 C33 C42 -113.35(16)
C43 C28 C33 C42 9.70(14)
O12 C28 C33 C32 -114.85(17)
C29 C28 C33 C32 15.8(2)
C43 C28 C33 C32 138.84(16)
C42 C33 C34 C39 31.4(2)
C32 C33 C34 C39 -97.65(15)
C28 C33 C34 C39 137.91(15)
C42 C33 C34 C35 137.59(14)
C32 C33 C34 C35 8.49(13)
C28 C33 C34 C35 -115.94(14)
C31 C32 C35 C36 -126.23(17)
C33 C32 C35 C36 113.94(15)
C31 C32 C35 C34 128.19(15)
C33 C32 C35 C34 8.36(12)
C39 C34 C35 C36 -12.12(19)
C33 C34 C35 C36 -127.07(15)
C39 C34 C35 C32 106.49(15)
C33 C34 C35 C32 -8.46(12)
C32 C35 C36 O13 -65.37(19)
C34 C35 C36 O13 31.37(19)
C32 C35 C36 C37 50.3(2)
C34 C35 C36 C37 147.02(17)
C32 C35 C36 C38 177.53(15)
C34 C35 C36 C38 -85.73(17)
C33 C34 C39 O13 84.84(16)
C35 C34 C39 O13 -11.74(18)
C33 C34 C39 C40 -34.6(2)
C35 C34 C39 C40 -131.15(16)
O13 C39 C40 C41 -98.42(19)
C34 C39 C40 C41 19.6(3)
C39 C40 C41 C47 176.07(16)
C39 C40 C41 C42 1.9(3)
C40 C41 C42 O14 124.78(17)
C47 C41 C42 O14 -49.60(18)
C40 C41 C42 C33 -6.2(2)
C47 C41 C42 C33 179.42(14)
C40 C41 C42 C43 -111.02(19)
C47 C41 C42 C43 74.6(2)
C34 C33 C42 O14 -140.72(14)
C32 C33 C42 O14 -28.7(2)
C28 C33 C42 O14 97.86(14)
C34 C33 C42 C41 -11.2(2)
C32 C33 C42 C41 100.76(18)
C28 C33 C42 C41 -132.64(15)
C34 C33 C42 C43 111.79(15)
C32 C33 C42 C43 -136.23(16)
C28 C33 C42 C43 -9.63(13)
O12 C28 C43 O11 -10.36(16)
C29 C28 C43 O11 -137.84(15)
C33 C28 C43 O11 104.02(13)
O12 C28 C43 C42 -124.00(13)
C29 C28 C43 C42 108.52(16)
C33 C28 C43 C42 -9.62(13)
O14 C42 C43 O11 149.71(13)
C41 C42 C43 O11 23.4(2)
C33 C42 C43 O11 -95.72(15)
O14 C42 C43 C28 -104.82(14)
C41 C42 C43 C28 128.90(16)
C33 C42 C43 C28 9.75(14)
C40 C41 C47 O15 141.01(17)
C42 C41 C47 O15 -44.5(2)
O16 C48 C49 C50 17.0(3)
O15 C48 C49 C50 -162.19(15)
O16 C48 C49 C54 -167.88(18)
O15 C48 C49 C54 12.9(2)
C54 C49 C50 C51 -2.2(2)
C48 C49 C50 C51 172.97(15)
C49 C50 C51 C52 2.2(3)
C49 C50 C51 N3 -174.92(15)
C50 C51 C52 C53 0.2(3)
N3 C51 C52 C53 177.36(15)
C51 C52 C53 C54 -2.8(3)
C51 C52 C53 N4 178.62(17)
C50 C49 C54 C53 -0.1(3)
C48 C49 C54 C53 -175.04(15)
C52 C53 C54 C49 2.7(3)
N4 C53 C54 C49 -178.65(17)
C25 C24 N1 O7 -173.54(18)
C23 C24 N1 O7 5.1(3)
C25 C24 N1 O8 4.9(3)
C23 C24 N1 O8 -176.45(17)
C27 C26 N2 O10 0.4(3)
C25 C26 N2 O10 -180.0(2)
C27 C26 N2 O9B -160.4(3)
C25 C26 N2 O9B 19.2(4)
C27 C26 N2 O9 163.6(3)
C25 C26 N2 O9 -16.8(4)
C50 C51 N3 O17 11.9(2)
C52 C51 N3 O17 -165.40(18)
C50 C51 N3 O18 -168.01(16)
C52 C51 N3 O18 14.7(2)
C52 C53 N4 O20B 179.7(15)
C54 C53 N4 O20B 1.0(15)
C52 C53 N4 O19 29.1(4)
C54 C53 N4 O19 -149.6(3)
C52 C53 N4 O20 -162.1(12)
C54 C53 N4 O20 19.2(12)
C52 C53 N4 O19B -15.4(4)
C54 C53 N4 O19B 165.9(3)
C1 C16 O1 C17 32.88(16)
C15 C16 O1 C17 128.36(15)
O2 C17 O1 C16 -38.58(17)
C18 C17 O1 C16 -155.34(15)
C19 C17 O1 C16 79.74(19)
C2 C1 O2 C17 126.02(17)
C16 C1 O2 C17 -7.52(17)
C6 C1 O2 C17 -102.43(17)
O1 C17 O2 C1 27.85(18)
C18 C17 O2 C1 144.20(15)
C19 C17 O2 C1 -90.70(18)
C13 C12 O3 C9 155.07(16)
C7 C12 O3 C9 30.39(19)
C10 C9 O3 C12 -161.22(16)
C11 C9 O3 C12 77.90(18)
C8 C9 O3 C12 -39.7(2)
O6 C21 O5 C20 2.6(3)
C22 C21 O5 C20 -178.65(14)
C14 C20 O5 C21 124.81(17)
C28 C43 O11 C44 25.92(15)
C42 C43 O11 C44 122.29(14)
O12 C44 O11 C43 -32.25(17)
C45 C44 O11 C43 -149.31(14)
C46 C44 O11 C43 85.92(17)
O11 C44 O12 C28 25.01(17)
C45 C44 O12 C28 140.81(15)
C46 C44 O12 C28 -93.81(17)
C29 C28 O12 C44 123.29(14)
C43 C28 O12 C44 -9.05(16)
C33 C28 O12 C44 -104.74(14)
C40 C39 O13 C36 156.57(15)
C34 C39 O13 C36 33.01(18)
C37 C36 O13 C39 -162.65(15)
C35 C36 O13 C39 -40.52(19)
C38 C36 O13 C39 77.20(17)
O16 C48 O15 C47 -12.3(2)
C49 C48 O15 C47 166.92(13)
C41 C47 O15 C48 -80.68(18)
